data_7042058
loop_
_publ_author_name
'Mrowiec, A.'
'Jurowska, A.'
'Hodorowicz, M.'
'Szklarzewicz, J.'

_publ_section_title
;
 5-(2-Pyridil)-1H-tetrazole complexes with Mo(iv) and W(iv) cyanides.
;
_journal_issue 12
_journal_name_full 'Dalton transactions (Cambridge, England : 2003)'
_journal_page_first 4030
_journal_page_last 4037
_journal_paper_doi 10.1039/c6dt04908g
_journal_volume 46
_journal_year 2017
_chemical_formula_sum 'C57 H48 N8 O3.34 P2 W'
_chemical_formula_weight 1144.30
_space_group_crystal_system triclinic
_space_group_IT_number 2
_space_group_name_Hall '-P 1'
_space_group_name_H-M_alt 'P -1'
_symmetry_space_group_name_Hall '-P 1'
_symmetry_space_group_name_H-M 'P -1'
_atom_sites_solution_hydrogens mixed
_audit_creation_method SHELXL-2014/7
_audit_update_record
;
2016-12-21 deposited with the CCDC.
2017-02-14 downloaded from the CCDC.
;
_cell_angle_alpha 70.768(5)
_cell_angle_beta 88.204(5)
_cell_angle_gamma 63.024(5)
_cell_formula_units_Z 2
_cell_length_a 13.365(5)
_cell_length_b 13.484(5)
_cell_length_c 16.718(5)
_cell_measurement_reflns_used 15979
_cell_measurement_temperature 120(2)
_cell_measurement_theta_max 29.4530
_cell_measurement_theta_min 3.1880
_cell_volume 2510.1(15)
_computing_cell_refinement
;
CrysAlisPro, Agilent Technologies,
Version 1.171.36.20 (release 27-06-2012 CrysAlis171 .NET)
(compiled Jul 11 2012,15:38:31)
;
_computing_data_collection
;
CrysAlisPro, Agilent Technologies,
Version 1.171.36.20 (release 27-06-2012 CrysAlis171 .NET)
(compiled Jul 11 2012,15:38:31)
;
_computing_data_reduction
;
CrysAlisPro, Agilent Technologies,
Version 1.171.36.20 (release 27-06-2012 CrysAlis171 .NET)
(compiled Jul 11 2012,15:38:31)
;
_computing_structure_refinement 'SHELXL-2014/7 (Sheldrick, 2014)'
_computing_structure_solution 'SHELXL-2014/7 (Sheldrick, 2014)'
_diffrn_ambient_environment N~2~
_diffrn_ambient_temperature 125(3)
_diffrn_detector 'CCD plate'
_diffrn_detector_area_resol_mean 10.3756
_diffrn_detector_type Atlas
_diffrn_measured_fraction_theta_full 0.998
_diffrn_measured_fraction_theta_max 0.922
_diffrn_measurement_device 'four-circle diffractometer'
_diffrn_measurement_device_type 'SuperNova, Dual, Cu at zero, Atlas'
_diffrn_measurement_method '\w scans'
_diffrn_radiation_monochromator mirror
_diffrn_radiation_probe x-ray
_diffrn_radiation_type 'Mo K\a'
_diffrn_radiation_wavelength 0.71073
_diffrn_reflns_av_R_equivalents 0.0526
_diffrn_reflns_av_unetI/netI 0.0618
_diffrn_reflns_Laue_measured_fraction_full 0.998
_diffrn_reflns_Laue_measured_fraction_max 0.922
_diffrn_reflns_limit_h_max 18
_diffrn_reflns_limit_h_min -18
_diffrn_reflns_limit_k_max 18
_diffrn_reflns_limit_k_min -18
_diffrn_reflns_limit_l_max 23
_diffrn_reflns_limit_l_min -23
_diffrn_reflns_number 40286
_diffrn_reflns_point_group_measured_fraction_full 0.998
_diffrn_reflns_point_group_measured_fraction_max 0.922
_diffrn_reflns_theta_full 25.242
_diffrn_reflns_theta_max 30.085
_diffrn_reflns_theta_min 2.918
_diffrn_source 'micro-focus sealed X-ray tube'
_diffrn_source_type 'SuperNova (Mo) X-ray Source'
_exptl_absorpt_coefficient_mu 2.420
_exptl_absorpt_correction_T_max 1.00000
_exptl_absorpt_correction_T_min 0.85980
_exptl_absorpt_correction_type multi-scan
_exptl_absorpt_process_details
;
CrysAlisPro 1.171.38.41r (Rigaku Oxford Diffraction, 2015)
Empirical absorption correction using spherical harmonics,
 implemented in SCALE3 ABSPACK scaling algorithm.
;
_exptl_crystal_colour black
_exptl_crystal_density_diffrn 1.514
_exptl_crystal_description block
_exptl_crystal_F_000 1153
_exptl_crystal_size_max 0.300
_exptl_crystal_size_mid 0.200
_exptl_crystal_size_min 0.100
_refine_diff_density_max 1.244
_refine_diff_density_min -1.075
_refine_diff_density_rms 0.114
_refine_ls_extinction_method none
_refine_ls_goodness_of_fit_ref 1.198
_refine_ls_hydrogen_treatment mixed
_refine_ls_matrix_type full
_refine_ls_number_parameters 676
_refine_ls_number_reflns 13585
_refine_ls_number_restraints 6
_refine_ls_restrained_S_all 1.198
_refine_ls_R_factor_all 0.0556
_refine_ls_R_factor_gt 0.0416
_refine_ls_shift/su_max 0.001
_refine_ls_shift/su_mean 0.000
_refine_ls_structure_factor_coef Fsqd
_refine_ls_weighting_details 'w=1/[\s^2^(Fo^2^)+4.0956P] where P=(Fo^2^+2Fc^2^)/3'
_refine_ls_weighting_scheme calc
_refine_ls_wR_factor_gt 0.0784
_refine_ls_wR_factor_ref 0.0828
_reflns_Friedel_coverage 0.000
_reflns_number_gt 11618
_reflns_number_total 13585
_reflns_threshold_expression 'I > 2\s(I)'
_cod_data_source_file c6dt04908g2.cif
_cod_data_source_block shelx
_cod_depositor_comments 'Adding full bibliography for 7042057--7042058.cif.'
_cod_database_code 7042058
_shelx_shelxl_version_number 2014/7
_shelx_space_group_comment
;
The symmetry employed for this shelxl refinement is uniquely defined
by the following loop, which should always be used as a source of
symmetry information in preference to the above space-group names.
They are only intended as comments.
;
_shelx_estimated_absorpt_t_min 0.531
_shelx_estimated_absorpt_t_max 0.794

loop_
_space_group_symop_operation_xyz
'x, y, z'
'-x, -y, -z'

loop_
_atom_site_label
_atom_site_type_symbol
_atom_site_fract_x
_atom_site_fract_y
_atom_site_fract_z
_atom_site_U_iso_or_equiv
_atom_site_adp_type
_atom_site_occupancy
_atom_site_site_symmetry_order
_atom_site_calc_flag
_atom_site_refinement_flags_posn
_atom_site_refinement_flags_adp
_atom_site_refinement_flags_occupancy
_atom_site_disorder_assembly
_atom_site_disorder_group
P2 P 0.69888(7) 0.35763(7) 0.15859(6) 0.01653(18) Uani 1 1 d . . . . .
P1 P 0.99392(7) 0.43087(7) 0.69309(5) 0.01490(17) Uani 1 1 d . . . . .
N1 N 0.1847(3) 0.2578(3) 0.1586(2) 0.0300(7) Uani 1 1 d . . . . .
O1 O 0.3374(2) -0.0024(2) 0.05752(18) 0.0359(7) Uani 1 1 d . . . . .
C8 C 0.6470(4) -0.0193(4) 0.1531(3) 0.0433(11) Uani 1 1 d . . . . .
H8 H 0.6935 -0.0118 0.1098 0.052 Uiso 1 1 calc R U . . .
C2 C 0.1484(3) -0.0056(3) 0.1641(2) 0.0268(8) Uani 1 1 d . . . . .
N3 N 0.3928(3) -0.3065(3) 0.2494(2) 0.0257(7) Uani 1 1 d . . . . .
C57 C 0.7685(3) 0.5293(3) 0.1030(2) 0.0220(7) Uani 1 1 d . . . . .
H57 H 0.8432 0.4644 0.1187 0.026 Uiso 1 1 calc R U . . .
C14 C 0.6998(3) 0.6988(3) 0.5427(2) 0.0262(8) Uani 1 1 d . . . . .
H14 H 0.6416 0.7074 0.5056 0.031 Uiso 1 1 calc R U . . .
C30 C 1.0436(3) 0.2277(3) 0.9446(2) 0.0243(8) Uani 1 1 d . . . . .
H30 H 1.0782 0.1454 0.9785 0.029 Uiso 1 1 calc R U . . .
C12 C 0.7795(3) 0.7864(3) 0.6063(2) 0.0250(8) Uani 1 1 d . . . . .
H12 H 0.7757 0.8550 0.6135 0.030 Uiso 1 1 calc R U . . .
C32 C 0.9452(3) 0.4312(3) 0.9347(2) 0.0239(8) Uani 1 1 d . . . . .
H32 H 0.9121 0.4883 0.9618 0.029 Uiso 1 1 calc R U . . .
N7 N 0.4433(3) -0.0865(3) 0.4199(2) 0.0383(9) Uani 1 1 d . . . . .
C34 C 0.8077(3) 0.2700(3) 0.2501(2) 0.0184(7) Uani 1 1 d . . . . .
C28 C 0.9881(3) 0.3851(3) 0.8063(2) 0.0171(7) Uani 1 1 d . . . . .
C17 C 0.9064(3) 0.2873(3) 0.6770(2) 0.0254(8) Uani 1 1 d . . . . .
H17 H 0.8491 0.3252 0.7076 0.031 Uiso 1 1 calc R U . . .
C10 C 0.8769(3) 0.5746(3) 0.6365(2) 0.0171(7) Uani 1 1 d . . . . .
N2 N 0.0613(3) -0.0006(3) 0.1612(2) 0.0391(9) Uani 1 1 d . . . . .
C7 C 0.6785(4) -0.0298(4) 0.2343(3) 0.0480(13) Uani 1 1 d . . . . .
H7 H 0.7458 -0.0273 0.2473 0.058 Uiso 1 1 calc R U . . .
N6 N 0.3470(3) -0.0955(3) 0.4425(2) 0.0403(9) Uani 1 1 d . . . . .
N5 N 0.2829(3) -0.0751(3) 0.3736(2) 0.0351(8) Uani 1 1 d . . . . .
C52 C 0.6748(3) 0.5089(3) 0.1192(2) 0.0174(7) Uani 1 1 d . . . . .
C29 C 1.0395(3) 0.2634(3) 0.8558(2) 0.0221(7) Uani 1 1 d . . . . .
H29 H 1.0713 0.2057 0.8291 0.026 Uiso 1 1 calc R U . . .
C31 C 0.9975(3) 0.3116(3) 0.9832(2) 0.0249(8) Uani 1 1 d . . . . .
H31 H 1.0018 0.2868 1.0438 0.030 Uiso 1 1 calc R U . . .
C16 C 0.9924(3) 0.3202(3) 0.6568(2) 0.0193(7) Uani 1 1 d . . . . .
C46 C 0.7431(3) 0.2988(3) 0.0744(2) 0.0194(7) Uani 1 1 d . . . . .
C54 C 0.5502(3) 0.7196(3) 0.0584(2) 0.0258(8) Uani 1 1 d . . . . .
H54 H 0.4758 0.7849 0.0437 0.031 Uiso 1 1 calc R U . . .
C35 C 0.9219(3) 0.2231(3) 0.2379(2) 0.0237(8) Uani 1 1 d . . . . .
H35 H 0.9417 0.2359 0.1817 0.028 Uiso 1 1 calc R U . . .
C25 C 1.3286(3) 0.4388(3) 0.6411(2) 0.0266(8) Uani 1 1 d . . . . .
H25 H 1.3987 0.4390 0.6302 0.032 Uiso 1 1 calc R U . . .
C33 C 0.9408(3) 0.4687(3) 0.8462(2) 0.0195(7) Uani 1 1 d . . . . .
H33 H 0.9055 0.5513 0.8131 0.023 Uiso 1 1 calc R U . . .
C45 C 0.5303(3) 0.2942(3) 0.1517(2) 0.0232(8) Uani 1 1 d . . . . .
H45 H 0.5705 0.2584 0.1125 0.028 Uiso 1 1 calc R U . . .
C11 C 0.8713(3) 0.6759(3) 0.6474(2) 0.0205(7) Uani 1 1 d . . . . .
H11 H 0.9302 0.6686 0.6829 0.025 Uiso 1 1 calc R U . . .
C15 C 0.7900(3) 0.5867(3) 0.5838(2) 0.0208(7) Uani 1 1 d . . . . .
H15 H 0.7927 0.5189 0.5762 0.025 Uiso 1 1 calc R U . . .
C53 C 0.5657(3) 0.6050(3) 0.0965(2) 0.0228(8) Uani 1 1 d . . . . .
H53 H 0.5019 0.5915 0.1071 0.027 Uiso 1 1 calc R U . . .
C13 C 0.6932(3) 0.7976(3) 0.5546(2) 0.0270(8) Uani 1 1 d . . . . .
H13 H 0.6296 0.8734 0.5275 0.032 Uiso 1 1 calc R U . . .
C41 C 0.5089(3) 0.4076(3) 0.2430(2) 0.0229(8) Uani 1 1 d . . . . .
H41 H 0.5342 0.4496 0.2657 0.027 Uiso 1 1 calc R U . . .
C22 C 1.1238(3) 0.4381(3) 0.6739(2) 0.0167(7) Uani 1 1 d . . . . .
N4 N 0.3371(3) -0.0518(3) 0.3049(2) 0.0295(7) Uani 1 1 d . . . . .
C40 C 0.5701(3) 0.3531(3) 0.1859(2) 0.0188(7) Uani 1 1 d . . . . .
C20 C 1.0761(4) 0.1755(3) 0.5890(3) 0.0339(9) Uani 1 1 d . . . . .
H20 H 1.1342 0.1362 0.5594 0.041 Uiso 1 1 calc R U . . .
C49 C 0.7960(3) 0.2082(4) -0.0568(3) 0.0331(9) Uani 1 1 d . . . . .
H49 H 0.8133 0.1771 -0.1017 0.040 Uiso 1 1 calc R U . . .
C51 C 0.7067(3) 0.3761(3) -0.0109(2) 0.0223(7) Uani 1 1 d . . . . .
H51 H 0.6641 0.4596 -0.0242 0.027 Uiso 1 1 calc R U . . .
C27 C 1.2226(3) 0.3543(3) 0.7314(2) 0.0219(7) Uani 1 1 d . . . . .
H27 H 1.2198 0.2972 0.7818 0.026 Uiso 1 1 calc R U . . .
C37 C 0.9779(3) 0.1409(3) 0.3901(2) 0.0287(8) Uani 1 1 d . . . . .
H37 H 1.0359 0.0980 0.4379 0.034 Uiso 1 1 calc R U . . .
N8 N 0.4776(3) -0.0319(3) 0.1953(2) 0.0327(8) Uani 1 1 d . . . . .
C50 C 0.7337(3) 0.3295(4) -0.0756(3) 0.0306(9) Uani 1 1 d . . . . .
H50 H 0.7091 0.3814 -0.1336 0.037 Uiso 1 1 calc R U . . .
C48 C 0.8333(3) 0.1322(4) 0.0275(3) 0.0327(9) Uani 1 1 d . . . . .
H48 H 0.8774 0.0490 0.0401 0.039 Uiso 1 1 calc R U . . .
C44 C 0.4319(3) 0.2878(3) 0.1746(3) 0.0288(9) Uani 1 1 d . . . . .
H44 H 0.4047 0.2479 0.1510 0.035 Uiso 1 1 calc R U . . .
C47 C 0.8070(3) 0.1761(3) 0.0937(3) 0.0257(8) Uani 1 1 d . . . . .
H47 H 0.8322 0.1235 0.1515 0.031 Uiso 1 1 calc R U . . .
C26 C 1.3244(3) 0.3547(3) 0.7146(2) 0.0258(8) Uani 1 1 d . . . . .
H26 H 1.3917 0.2973 0.7534 0.031 Uiso 1 1 calc R U . . .
C56 C 0.7519(3) 0.6446(3) 0.0638(2) 0.0257(8) Uani 1 1 d . . . . .
H56 H 0.8152 0.6588 0.0521 0.031 Uiso 1 1 calc R U . . .
C23 C 1.1285(3) 0.5219(3) 0.6001(2) 0.0223(7) Uani 1 1 d . . . . .
H23 H 1.0616 0.5789 0.5608 0.027 Uiso 1 1 calc R U . . .
C24 C 1.2316(3) 0.5219(3) 0.5840(2) 0.0280(8) Uani 1 1 d . . . . .
H24 H 1.2350 0.5790 0.5338 0.034 Uiso 1 1 calc R U . . .
C39 C 0.7804(3) 0.2500(4) 0.3330(2) 0.0318(9) Uani 1 1 d . . . . .
H39 H 0.7032 0.2803 0.3420 0.038 Uiso 1 1 calc R U . . .
C21 C 1.0766(3) 0.2648(3) 0.6123(2) 0.0240(8) Uani 1 1 d . . . . .
H21 H 1.1340 0.2880 0.5979 0.029 Uiso 1 1 calc R U . . .
C55 C 0.6429(3) 0.7394(3) 0.0418(2) 0.0267(8) Uani 1 1 d . . . . .
H55 H 0.6319 0.8183 0.0151 0.032 Uiso 1 1 calc R U . . .
C38 C 0.8650(4) 0.1863(4) 0.4022(3) 0.0356(10) Uani 1 1 d . . . . .
H38 H 0.8457 0.1735 0.4586 0.043 Uiso 1 1 calc R U . . .
C1 C 0.2302(3) 0.1621(3) 0.1589(2) 0.0250(8) Uani 1 1 d . . . . .
C6 C 0.6105(4) -0.0440(4) 0.2968(3) 0.0446(12) Uani 1 1 d . . . . .
H6 H 0.6318 -0.0534 0.3535 0.054 Uiso 1 1 calc R U . . .
C18 C 0.9056(4) 0.1992(4) 0.6519(3) 0.0338(9) Uani 1 1 d . . . . .
H18 H 0.8469 0.1774 0.6641 0.041 Uiso 1 1 calc R U . . .
C43 C 0.3739(3) 0.3394(3) 0.2319(3) 0.0308(9) Uani 1 1 d . . . . .
H43 H 0.3073 0.3339 0.2482 0.037 Uiso 1 1 calc R U . . .
C5 C 0.5108(3) -0.0445(3) 0.2759(3) 0.0344(10) Uani 1 1 d . . . . .
C36 C 1.0059(3) 0.1581(3) 0.3081(2) 0.0266(8) Uani 1 1 d . . . . .
H36 H 1.0833 0.1251 0.2999 0.032 Uiso 1 1 calc R U . . .
C42 C 0.4118(3) 0.3993(3) 0.2659(3) 0.0289(9) Uani 1 1 d . . . . .
H42 H 0.3709 0.4348 0.3051 0.035 Uiso 1 1 calc R U . . .
C19 C 0.9913(4) 0.1435(4) 0.6087(2) 0.0371(10) Uani 1 1 d . . . . .
H19 H 0.9917 0.0821 0.5924 0.045 Uiso 1 1 calc R U . . .
C4 C 0.4330(3) -0.0599(3) 0.3357(3) 0.0326(9) Uani 1 1 d . . . . .
C3 C 0.3690(3) -0.2080(3) 0.2180(2) 0.0230(8) Uani 1 1 d . . . . .
C9 C 0.5478(4) -0.0198(3) 0.1353(3) 0.0365(10) Uani 1 1 d . . . . .
H9 H 0.5266 -0.0115 0.0788 0.044 Uiso 1 1 calc R U . . .
W1A W 0.31479(2) -0.01932(2) 0.16179(2) 0.01869(6) Uani 0.8838(9) 1 d . . P A 1
O3 O 0.4115(3) 0.6457(3) 0.5308(2) 0.0384(7) Uani 1 1 d D . . . .
W1B W 0.26019(15) -0.01857(11) 0.19545(11) 0.0246(6) Uani 0.1162(9) 1 d . . P A 2
O2 O 0.3759(3) 0.5514(3) 0.41417(19) 0.0363(7) Uani 1 1 d D . . . .
O10 O 0.6553(13) 0.0862(11) 0.3966(8) 0.094(7) Uani 0.344(12) 1 d . . . . .
H3B H 0.391(5) 0.632(4) 0.484(2) 0.08(2) Uiso 1 1 d D . . . .
H3A H 0.393(4) 0.725(2) 0.514(3) 0.067(17) Uiso 1 1 d D . . . .
H2A H 0.385(4) 0.592(4) 0.3589(17) 0.063(16) Uiso 1 1 d D . . . .
H2B H 0.444(4) 0.479(4) 0.435(4) 0.16(3) Uiso 1 1 d D . . . .

loop_
_atom_site_aniso_label
_atom_site_aniso_U_11
_atom_site_aniso_U_22
_atom_site_aniso_U_33
_atom_site_aniso_U_23
_atom_site_aniso_U_13
_atom_site_aniso_U_12
P2 0.0145(4) 0.0174(4) 0.0201(4) -0.0090(4) 0.0059(3) -0.0081(3)
P1 0.0149(4) 0.0154(4) 0.0147(4) -0.0050(3) 0.0022(3) -0.0076(3)
N1 0.0306(18) 0.0232(16) 0.0341(19) -0.0099(15) 0.0018(15) -0.0108(14)
O1 0.0446(17) 0.0242(14) 0.0331(16) -0.0085(13) 0.0029(14) -0.0124(13)
C8 0.033(2) 0.029(2) 0.052(3) -0.001(2) 0.000(2) -0.0108(19)
C2 0.026(2) 0.0157(17) 0.031(2) -0.0029(16) -0.0098(16) -0.0065(15)
N3 0.0285(17) 0.0217(15) 0.0259(17) -0.0078(14) 0.0024(14) -0.0112(14)
C57 0.0173(17) 0.0220(17) 0.0276(19) -0.0094(16) 0.0053(15) -0.0098(15)
C14 0.0193(17) 0.029(2) 0.0231(19) -0.0036(17) -0.0038(15) -0.0094(16)
C30 0.0259(19) 0.0230(18) 0.0198(18) 0.0001(15) 0.0021(15) -0.0133(16)
C12 0.0267(19) 0.0184(17) 0.0263(19) -0.0063(16) 0.0038(16) -0.0088(15)
C32 0.0203(17) 0.035(2) 0.0226(18) -0.0173(17) 0.0081(15) -0.0135(16)
N7 0.039(2) 0.0277(18) 0.038(2) -0.0034(16) -0.0170(17) -0.0114(16)
C34 0.0189(16) 0.0178(16) 0.0206(17) -0.0080(14) 0.0030(14) -0.0094(14)
C28 0.0170(16) 0.0198(16) 0.0164(16) -0.0063(14) 0.0040(13) -0.0103(14)
C17 0.031(2) 0.0269(19) 0.0220(18) -0.0060(16) 0.0023(16) -0.0182(17)
C10 0.0145(15) 0.0176(16) 0.0169(16) -0.0037(14) 0.0039(13) -0.0074(13)
N2 0.0308(19) 0.037(2) 0.042(2) -0.0141(18) 0.0070(17) -0.0102(17)
C7 0.035(2) 0.032(2) 0.062(3) 0.001(2) -0.010(2) -0.014(2)
N6 0.044(2) 0.0260(18) 0.038(2) -0.0059(17) -0.0113(18) -0.0088(17)
N5 0.037(2) 0.0203(16) 0.042(2) -0.0083(16) -0.0090(17) -0.0094(15)
C52 0.0207(17) 0.0185(16) 0.0173(16) -0.0091(14) 0.0062(14) -0.0111(14)
C29 0.0264(18) 0.0194(17) 0.0193(17) -0.0053(15) 0.0039(15) -0.0109(15)
C31 0.0197(17) 0.039(2) 0.0169(17) -0.0054(16) 0.0039(14) -0.0171(16)
C16 0.0230(17) 0.0183(16) 0.0167(16) -0.0042(14) -0.0010(14) -0.0111(14)
C46 0.0169(16) 0.0233(17) 0.0249(18) -0.0132(15) 0.0056(14) -0.0119(14)
C54 0.0246(19) 0.0184(17) 0.028(2) -0.0078(16) 0.0048(16) -0.0052(15)
C35 0.0220(18) 0.0258(18) 0.0226(18) -0.0072(16) 0.0066(15) -0.0119(15)
C25 0.0240(19) 0.034(2) 0.032(2) -0.0158(18) 0.0089(16) -0.0193(17)
C33 0.0159(16) 0.0232(17) 0.0197(17) -0.0074(15) 0.0026(14) -0.0096(14)
C45 0.0193(17) 0.0239(18) 0.028(2) -0.0106(16) 0.0053(15) -0.0109(15)
C11 0.0191(17) 0.0207(17) 0.0204(17) -0.0053(15) 0.0020(14) -0.0095(14)
C15 0.0211(17) 0.0231(17) 0.0188(17) -0.0081(15) 0.0044(14) -0.0106(15)
C53 0.0200(17) 0.0234(18) 0.0261(19) -0.0101(16) 0.0062(15) -0.0102(15)
C13 0.0212(18) 0.0241(19) 0.0238(19) -0.0025(16) 0.0017(15) -0.0051(16)
C41 0.0198(17) 0.0232(18) 0.031(2) -0.0139(16) 0.0096(15) -0.0115(15)
C22 0.0145(15) 0.0189(16) 0.0200(17) -0.0100(14) 0.0029(13) -0.0084(13)
N4 0.0305(17) 0.0183(15) 0.0314(18) -0.0029(14) -0.0103(15) -0.0078(14)
C40 0.0156(16) 0.0185(16) 0.0228(18) -0.0063(15) 0.0040(14) -0.0090(14)
C20 0.051(3) 0.028(2) 0.025(2) -0.0140(18) 0.0053(19) -0.017(2)
C49 0.027(2) 0.051(3) 0.040(2) -0.032(2) 0.0131(18) -0.023(2)
C51 0.0162(16) 0.0263(18) 0.0265(19) -0.0122(16) 0.0064(15) -0.0100(15)
C27 0.0195(17) 0.0224(17) 0.0221(18) -0.0052(15) 0.0014(14) -0.0101(15)
C37 0.033(2) 0.0219(18) 0.026(2) -0.0083(17) -0.0056(17) -0.0085(17)
N8 0.0301(18) 0.0146(15) 0.041(2) -0.0034(15) -0.0111(16) -0.0042(14)
C50 0.026(2) 0.047(2) 0.027(2) -0.020(2) 0.0055(17) -0.0191(19)
C48 0.029(2) 0.030(2) 0.049(3) -0.026(2) 0.0132(19) -0.0140(18)
C44 0.028(2) 0.031(2) 0.036(2) -0.0120(18) 0.0050(17) -0.0213(17)
C47 0.0252(19) 0.0227(18) 0.034(2) -0.0141(17) 0.0091(17) -0.0125(16)
C26 0.0168(17) 0.0267(19) 0.030(2) -0.0074(17) -0.0006(15) -0.0082(15)
C56 0.0253(19) 0.0283(19) 0.032(2) -0.0131(17) 0.0101(17) -0.0184(16)
C23 0.0195(17) 0.0260(18) 0.0175(17) -0.0042(15) 0.0016(14) -0.0099(15)
C24 0.0260(19) 0.034(2) 0.026(2) -0.0072(18) 0.0073(16) -0.0189(17)
C39 0.0243(19) 0.038(2) 0.026(2) -0.0130(19) 0.0069(17) -0.0080(18)
C21 0.030(2) 0.0209(17) 0.0200(18) -0.0070(15) 0.0025(15) -0.0112(16)
C55 0.037(2) 0.0218(18) 0.0229(19) -0.0073(16) 0.0053(17) -0.0152(17)
C38 0.036(2) 0.044(2) 0.022(2) -0.0125(19) 0.0068(18) -0.015(2)
C1 0.0257(19) 0.0256(19) 0.0240(19) -0.0030(16) -0.0043(15) -0.0156(16)
C6 0.040(3) 0.032(2) 0.046(3) 0.003(2) -0.020(2) -0.013(2)
C18 0.049(3) 0.034(2) 0.028(2) -0.0055(19) 0.0008(19) -0.031(2)
C43 0.0212(19) 0.032(2) 0.039(2) -0.0082(19) 0.0109(17) -0.0158(17)
C5 0.031(2) 0.0195(18) 0.041(2) -0.0015(18) -0.0114(19) -0.0082(17)
C36 0.0209(18) 0.0269(19) 0.028(2) -0.0075(17) 0.0024(16) -0.0099(16)
C42 0.0224(19) 0.033(2) 0.034(2) -0.0144(18) 0.0152(17) -0.0141(17)
C19 0.070(3) 0.030(2) 0.023(2) -0.0112(18) 0.003(2) -0.031(2)
C4 0.031(2) 0.0200(18) 0.036(2) -0.0022(17) -0.0138(18) -0.0068(17)
C3 0.0170(16) 0.0234(18) 0.0275(19) -0.0092(16) -0.0019(15) -0.0080(15)
C9 0.034(2) 0.0201(19) 0.042(3) -0.0048(19) 0.002(2) -0.0059(18)
W1A 0.01704(10) 0.01447(7) 0.02075(9) -0.00476(6) 0.00045(8) -0.00517(6)
O3 0.0502(19) 0.0277(16) 0.0377(18) -0.0103(14) 0.0109(15) -0.0196(15)
W1B 0.0197(9) 0.0180(7) 0.0341(9) -0.0082(6) 0.0000(7) -0.0077(5)
O2 0.0362(17) 0.0397(17) 0.0326(17) -0.0055(14) 0.0059(14) -0.0226(15)
O10 0.155(15) 0.069(9) 0.077(10) -0.022(8) 0.007(9) -0.069(10)

loop_
_atom_type_symbol
_atom_type_description
_atom_type_scat_dispersion_real
_atom_type_scat_dispersion_imag
_atom_type_scat_source
C C 0.0033 0.0016 'International Tables Vol C Tables 4.2.6.8 and 6.1.1.4'
H H 0.0000 0.0000 'International Tables Vol C Tables 4.2.6.8 and 6.1.1.4'
N N 0.0061 0.0033 'International Tables Vol C Tables 4.2.6.8 and 6.1.1.4'
O O 0.0106 0.0060 'International Tables Vol C Tables 4.2.6.8 and 6.1.1.4'
P P 0.1023 0.0942 'International Tables Vol C Tables 4.2.6.8 and 6.1.1.4'
W W -0.8490 6.8722 'International Tables Vol C Tables 4.2.6.8 and 6.1.1.4'

loop_
_geom_angle_atom_site_label_1
_geom_angle_atom_site_label_2
_geom_angle_atom_site_label_3
_geom_angle
C40 P2 C46 108.44(16)
C40 P2 C52 110.06(15)
C46 P2 C52 107.89(16)
C40 P2 C34 110.35(16)
C46 P2 C34 109.63(16)
C52 P2 C34 110.41(16)
C16 P1 C22 109.14(16)
C16 P1 C10 110.65(16)
C22 P1 C10 108.74(15)
C16 P1 C28 107.57(15)
C22 P1 C28 109.23(16)
C10 P1 C28 111.47(15)
C9 C8 C7 119.4(5)
C9 C8 H8 120.3
C7 C8 H8 120.3
N2 C2 W1B 163.1(4)
N2 C2 W1A 175.8(4)
C56 C57 C52 119.6(3)
C56 C57 H57 120.2
C52 C57 H57 120.2
C13 C14 C15 121.0(4)
C13 C14 H14 119.5
C15 C14 H14 119.5
C31 C30 C29 120.1(3)
C31 C30 H30 119.9
C29 C30 H30 119.9
C11 C12 C13 120.4(3)
C11 C12 H12 119.8
C13 C12 H12 119.8
C31 C32 C33 120.3(3)
C31 C32 H32 119.8
C33 C32 H32 119.8
C4 N7 N6 104.1(3)
C39 C34 C35 119.2(3)
C39 C34 P2 121.2(3)
C35 C34 P2 119.6(3)
C33 C28 C29 119.7(3)
C33 C28 P1 120.8(3)
C29 C28 P1 119.4(3)
C18 C17 C16 119.7(4)
C18 C17 H17 120.2
C16 C17 H17 120.2
C15 C10 C11 119.5(3)
C15 C10 P1 121.0(3)
C11 C10 P1 119.4(3)
C8 C7 C6 119.0(4)
C8 C7 H7 120.5
C6 C7 H7 120.5
N5 N6 N7 110.3(4)
N6 N5 N4 107.2(3)
C53 C52 C57 119.6(3)
C53 C52 P2 121.8(3)
C57 C52 P2 118.2(3)
C30 C29 C28 119.5(3)
C30 C29 H29 120.2
C28 C29 H29 120.2
C32 C31 C30 120.5(3)
C32 C31 H31 119.8
C30 C31 H31 119.8
C21 C16 C17 120.3(3)
C21 C16 P1 121.0(3)
C17 C16 P1 118.7(3)
C47 C46 C51 120.3(3)
C47 C46 P2 120.2(3)
C51 C46 P2 119.4(3)
C53 C54 C55 120.0(3)
C53 C54 H54 120.0
C55 C54 H54 120.0
C36 C35 C34 119.8(3)
C36 C35 H35 120.1
C34 C35 H35 120.1
C24 C25 C26 120.4(3)
C24 C25 H25 119.8
C26 C25 H25 119.8
C32 C33 C28 119.9(3)
C32 C33 H33 120.1
C28 C33 H33 120.1
C44 C45 C40 120.2(3)
C44 C45 H45 119.9
C40 C45 H45 119.9
C12 C11 C10 119.7(3)
C12 C11 H11 120.1
C10 C11 H11 120.1
C14 C15 C10 119.4(3)
C14 C15 H15 120.3
C10 C15 H15 120.3
C54 C53 C52 120.2(3)
C54 C53 H53 119.9
C52 C53 H53 119.9
C14 C13 C12 119.8(3)
C14 C13 H13 120.1
C12 C13 H13 120.1
C42 C41 C40 119.6(3)
C42 C41 H41 120.2
C40 C41 H41 120.2
C23 C22 C27 119.7(3)
C23 C22 P1 120.8(3)
C27 C22 P1 119.4(3)
C4 N4 N5 106.1(3)
C4 N4 W1B 138.5(3)
N5 N4 W1B 115.4(3)
C4 N4 W1A 115.8(3)
N5 N4 W1A 137.8(3)
C45 C40 C41 119.5(3)
C45 C40 P2 120.1(3)
C41 C40 P2 120.4(3)
C19 C20 C21 120.1(4)
C19 C20 H20 120.0
C21 C20 H20 120.0
C50 C49 C48 120.0(4)
C50 C49 H49 120.0
C48 C49 H49 120.0
C50 C51 C46 119.2(3)
C50 C51 H51 120.4
C46 C51 H51 120.4
C26 C27 C22 119.9(3)
C26 C27 H27 120.1
C22 C27 H27 120.1
C36 C37 C38 119.7(4)
C36 C37 H37 120.1
C38 C37 H37 120.1
C5 N8 C9 117.0(4)
C5 N8 W1A 121.2(3)
C9 N8 W1A 121.7(3)
C49 C50 C51 120.7(4)
C49 C50 H50 119.7
C51 C50 H50 119.7
C49 C48 C47 120.7(4)
C49 C48 H48 119.7
C47 C48 H48 119.7
C43 C44 C45 119.8(4)
C43 C44 H44 120.1
C45 C44 H44 120.1
C48 C47 C46 119.2(4)
C48 C47 H47 120.4
C46 C47 H47 120.4
C27 C26 C25 120.2(3)
C27 C26 H26 119.9
C25 C26 H26 119.9
C57 C56 C55 120.1(3)
C57 C56 H56 119.9
C55 C56 H56 119.9
C22 C23 C24 120.0(3)
C22 C23 H23 120.0
C24 C23 H23 120.0
C25 C24 C23 119.9(3)
C25 C24 H24 120.1
C23 C24 H24 120.1
C38 C39 C34 120.3(4)
C38 C39 H39 119.9
C34 C39 H39 119.9
C20 C21 C16 119.5(4)
C20 C21 H21 120.2
C16 C21 H21 120.2
C54 C55 C56 120.4(3)
C54 C55 H55 119.8
C56 C55 H55 119.8
C39 C38 C37 120.4(4)
C39 C38 H38 119.8
C37 C38 H38 119.8
N1 C1 W1B 154.7(3)
N1 C1 W1A 178.9(4)
C7 C6 C5 119.6(5)
C7 C6 H6 120.2
C5 C6 H6 120.2
C19 C18 C17 119.2(4)
C19 C18 H18 120.4
C17 C18 H18 120.4
C44 C43 C42 120.7(3)
C44 C43 H43 119.7
C42 C43 H43 119.7
N8 C5 C6 121.9(4)
N8 C5 C4 113.2(4)
C6 C5 C4 124.9(4)
C37 C36 C35 120.5(4)
C37 C36 H36 119.7
C35 C36 H36 119.7
C41 C42 C43 120.2(4)
C41 C42 H42 119.9
C43 C42 H42 119.9
C20 C19 C18 121.2(4)
C20 C19 H19 119.4
C18 C19 H19 119.4
N7 C4 N4 112.2(4)
N7 C4 C5 129.8(4)
N4 C4 C5 117.9(4)
N3 C3 W1A 176.7(3)
N3 C3 W1B 152.7(3)
C8 C9 N8 123.1(4)
C8 C9 H9 118.5
N8 C9 H9 118.5
O1 W1A C2 103.87(15)
O1 W1A C3 102.03(13)
C2 W1A C3 83.29(13)
O1 W1A C1 102.85(13)
C2 W1A C1 84.68(13)
C3 W1A C1 154.32(14)
O1 W1A N8 91.97(14)
C2 W1A N8 163.99(14)
C3 W1A N8 95.83(12)
C1 W1A N8 89.60(12)
O1 W1A N4 163.58(13)
C2 W1A N4 92.48(13)
C3 W1A N4 78.17(12)
C1 W1A N4 79.78(12)
N8 W1A N4 71.75(13)
H3B O3 H3A 109(3)
C2 W1B N4 135.9(2)
C2 W1B C1 103.49(18)
N4 W1B C1 88.48(14)
C2 W1B C3 99.52(18)
N4 W1B C3 85.36(14)
C1 W1B C3 152.48(17)
C2 W1B O1 96.73(19)
N4 W1B O1 127.13(15)
C1 W1B O1 81.97(13)
C3 W1B O1 80.53(13)
H2A O2 H2B 106(4)

loop_
_geom_bond_atom_site_label_1
_geom_bond_atom_site_label_2
_geom_bond_distance
P2 C40 1.790(3)
P2 C46 1.794(3)
P2 C52 1.797(3)
P2 C34 1.800(4)
P1 C16 1.794(4)
P1 C22 1.795(3)
P1 C10 1.798(3)
P1 C28 1.799(3)
N1 C1 1.148(5)
O1 W1A 1.717(3)
O1 W1B 2.481(4)
C8 C9 1.371(6)
C8 C7 1.377(7)
C8 H8 0.9500
C2 N2 1.137(5)
C2 W1B 1.513(4)
C2 W1A 2.147(4)
N3 C3 1.144(4)
C57 C56 1.386(5)
C57 C52 1.400(4)
C57 H57 0.9500
C14 C13 1.375(5)
C14 C15 1.387(5)
C14 H14 0.9500
C30 C31 1.379(5)
C30 C29 1.395(5)
C30 H30 0.9500
C12 C11 1.385(5)
C12 C13 1.385(5)
C12 H12 0.9500
C32 C31 1.378(5)
C32 C33 1.389(5)
C32 H32 0.9500
N7 C4 1.327(5)
N7 N6 1.376(5)
C34 C39 1.393(5)
C34 C35 1.400(5)
C28 C33 1.392(5)
C28 C29 1.404(5)
C17 C18 1.389(5)
C17 C16 1.403(5)
C17 H17 0.9500
C10 C15 1.395(5)
C10 C11 1.406(5)
C7 C6 1.385(7)
C7 H7 0.9500
N6 N5 1.332(5)
N5 N4 1.364(5)
C52 C53 1.395(5)
C29 H29 0.9500
C31 H31 0.9500
C16 C21 1.390(5)
C46 C47 1.398(5)
C46 C51 1.401(5)
C54 C53 1.381(5)
C54 C55 1.384(5)
C54 H54 0.9500
C35 C36 1.386(5)
C35 H35 0.9500
C25 C24 1.379(5)
C25 C26 1.391(5)
C25 H25 0.9500
C33 H33 0.9500
C45 C44 1.391(5)
C45 C40 1.394(5)
C45 H45 0.9500
C11 H11 0.9500
C15 H15 0.9500
C53 H53 0.9500
C13 H13 0.9500
C41 C42 1.384(5)
C41 C40 1.410(5)
C41 H41 0.9500
C22 C23 1.394(5)
C22 C27 1.398(5)
N4 C4 1.340(5)
N4 W1B 1.940(4)
N4 W1A 2.289(3)
C20 C19 1.381(6)
C20 C21 1.385(5)
C20 H20 0.9500
C49 C50 1.381(6)
C49 C48 1.383(6)
C49 H49 0.9500
C51 C50 1.383(5)
C51 H51 0.9500
C27 C26 1.383(5)
C27 H27 0.9500
C37 C36 1.381(5)
C37 C38 1.386(5)
C37 H37 0.9500
N8 C5 1.364(5)
N8 C9 1.373(5)
N8 W1A 2.182(3)
C50 H50 0.9500
C48 C47 1.385(5)
C48 H48 0.9500
C44 C43 1.381(5)
C44 H44 0.9500
C47 H47 0.9500
C26 H26 0.9500
C56 C55 1.388(5)
C56 H56 0.9500
C23 C24 1.396(5)
C23 H23 0.9500
C24 H24 0.9500
C39 C38 1.378(6)
C39 H39 0.9500
C21 H21 0.9500
C55 H55 0.9500
C38 H38 0.9500
C1 W1B 2.149(4)
C1 W1A 2.164(4)
C6 C5 1.391(6)
C6 H6 0.9500
C18 C19 1.387(6)
C18 H18 0.9500
C43 C42 1.387(6)
C43 H43 0.9500
C5 C4 1.456(6)
C36 H36 0.9500
C42 H42 0.9500
C19 H19 0.9500
C3 W1A 2.162(4)
C3 W1B 2.193(4)
C9 H9 0.9500
O3 H3B 0.939(19)
O3 H3A 0.927(19)
O2 H2A 0.942(19)
O2 H2B 0.95(2)

loop_
_geom_hbond_atom_site_label_D
_geom_hbond_atom_site_label_H
_geom_hbond_atom_site_label_A
_geom_hbond_distance_DH
_geom_hbond_distance_HA
_geom_hbond_distance_DA
_geom_hbond_angle_DHA
_geom_hbond_site_symmetry_A
_geom_hbond_publ_flag
C33 H33 N1 0.95 2.50 3.259(5) 136.7 2_666 y
C9 H9 O1 0.95 2.51 3.013(6) 113.4 . y
O3 H3B O2 0.939(19) 1.91(2) 2.808(5) 161(5) . y
O3 H3A N6 0.927(19) 2.11(2) 3.009(5) 164(4) 1_565 y
O3 H3A N5 0.927(19) 2.72(4) 3.454(4) 137(4) 1_565 y
O2 H2A N3 0.942(19) 1.92(2) 2.861(4) 173(4) 1_565 y
O2 H2B O3 0.95(2) 1.84(2) 2.772(4) 171(7) 2_666 y

loop_
_geom_torsion_atom_site_label_1
_geom_torsion_atom_site_label_2
_geom_torsion_atom_site_label_3
_geom_torsion_atom_site_label_4
_geom_torsion
C40 P2 C34 C39 -25.9(4)
C46 P2 C34 C39 -145.3(3)
C52 P2 C34 C39 96.0(3)
C40 P2 C34 C35 155.5(3)
C46 P2 C34 C35 36.1(3)
C52 P2 C34 C35 -82.7(3)
C16 P1 C28 C33 -152.3(3)
C22 P1 C28 C33 89.3(3)
C10 P1 C28 C33 -30.9(3)
C16 P1 C28 C29 32.5(3)
C22 P1 C28 C29 -85.9(3)
C10 P1 C28 C29 154.0(3)
C16 P1 C10 C15 10.0(3)
C22 P1 C10 C15 129.9(3)
C28 P1 C10 C15 -109.6(3)
C16 P1 C10 C11 -171.7(3)
C22 P1 C10 C11 -51.8(3)
C28 P1 C10 C11 68.7(3)
C9 C8 C7 C6 1.8(7)
C4 N7 N6 N5 0.2(4)
N7 N6 N5 N4 -0.3(4)
C56 C57 C52 C53 -0.5(5)
C56 C57 C52 P2 172.9(3)
C40 P2 C52 C53 -13.3(3)
C46 P2 C52 C53 104.9(3)
C34 P2 C52 C53 -135.3(3)
C40 P2 C52 C57 173.5(3)
C46 P2 C52 C57 -68.4(3)
C34 P2 C52 C57 51.4(3)
C31 C30 C29 C28 0.0(5)
C33 C28 C29 C30 -0.7(5)
P1 C28 C29 C30 174.6(3)
C33 C32 C31 C30 -1.6(5)
C29 C30 C31 C32 1.2(5)
C18 C17 C16 C21 -0.2(5)
C18 C17 C16 P1 -178.0(3)
C22 P1 C16 C21 -7.0(3)
C10 P1 C16 C21 112.6(3)
C28 P1 C16 C21 -125.4(3)
C22 P1 C16 C17 170.8(3)
C10 P1 C16 C17 -69.6(3)
C28 P1 C16 C17 52.4(3)
C40 P2 C46 C47 -84.9(3)
C52 P2 C46 C47 155.9(3)
C34 P2 C46 C47 35.7(3)
C40 P2 C46 C51 91.0(3)
C52 P2 C46 C51 -28.2(3)
C34 P2 C46 C51 -148.5(3)
C39 C34 C35 C36 -0.2(5)
P2 C34 C35 C36 178.4(3)
C31 C32 C33 C28 0.8(5)
C29 C28 C33 C32 0.3(5)
P1 C28 C33 C32 -174.9(3)
C13 C12 C11 C10 0.1(5)
C15 C10 C11 C12 0.4(5)
P1 C10 C11 C12 -177.9(3)
C13 C14 C15 C10 -1.6(5)
C11 C10 C15 C14 0.3(5)
P1 C10 C15 C14 178.6(3)
C55 C54 C53 C52 0.9(6)
C57 C52 C53 C54 -0.3(5)
P2 C52 C53 C54 -173.5(3)
C15 C14 C13 C12 2.1(6)
C11 C12 C13 C14 -1.4(5)
C16 P1 C22 C23 95.4(3)
C10 P1 C22 C23 -25.4(3)
C28 P1 C22 C23 -147.2(3)
C16 P1 C22 C27 -81.0(3)
C10 P1 C22 C27 158.2(3)
C28 P1 C22 C27 36.4(3)
N6 N5 N4 C4 0.3(4)
N6 N5 N4 W1B -179.9(2)
N6 N5 N4 W1A 174.5(3)
C44 C45 C40 C41 -0.9(5)
C44 C45 C40 P2 178.2(3)
C42 C41 C40 C45 1.6(5)
C42 C41 C40 P2 -177.6(3)
C46 P2 C40 C45 8.8(3)
C52 P2 C40 C45 126.6(3)
C34 P2 C40 C45 -111.3(3)
C46 P2 C40 C41 -172.1(3)
C52 P2 C40 C41 -54.3(3)
C34 P2 C40 C41 67.8(3)
C47 C46 C51 C50 0.8(5)
P2 C46 C51 C50 -175.1(3)
C23 C22 C27 C26 -0.2(5)
P1 C22 C27 C26 176.2(3)
C48 C49 C50 C51 -0.8(6)
C46 C51 C50 C49 -0.2(5)
C50 C49 C48 C47 1.2(6)
C40 C45 C44 C43 -0.3(6)
C49 C48 C47 C46 -0.6(6)
C51 C46 C47 C48 -0.4(5)
P2 C46 C47 C48 175.4(3)
C22 C27 C26 C25 0.5(6)
C24 C25 C26 C27 -0.5(6)
C52 C57 C56 C55 0.7(6)
C27 C22 C23 C24 -0.1(5)
P1 C22 C23 C24 -176.5(3)
C26 C25 C24 C23 0.2(6)
C22 C23 C24 C25 0.1(6)
C35 C34 C39 C38 1.0(6)
P2 C34 C39 C38 -177.6(3)
C19 C20 C21 C16 1.2(6)
C17 C16 C21 C20 -1.0(5)
P1 C16 C21 C20 176.7(3)
C53 C54 C55 C56 -0.6(6)
C57 C56 C55 C54 -0.2(6)
C34 C39 C38 C37 -0.4(6)
C36 C37 C38 C39 -0.9(6)
C8 C7 C6 C5 -1.6(7)
C16 C17 C18 C19 1.3(6)
C45 C44 C43 C42 0.9(6)
C9 N8 C5 C6 0.7(5)
W1A N8 C5 C6 -175.3(3)
C9 N8 C5 C4 -178.4(3)
W1A N8 C5 C4 5.6(4)
C7 C6 C5 N8 0.3(6)
C7 C6 C5 C4 179.3(4)
C38 C37 C36 C35 1.7(6)
C34 C35 C36 C37 -1.1(6)
C40 C41 C42 C43 -1.0(6)
C44 C43 C42 C41 -0.3(6)
C21 C20 C19 C18 -0.1(6)
C17 C18 C19 C20 -1.2(6)
N6 N7 C4 N4 0.0(4)
N6 N7 C4 C5 -177.0(4)
N5 N4 C4 N7 -0.2(4)
W1B N4 C4 N7 -179.9(3)
W1A N4 C4 N7 -175.8(3)
N5 N4 C4 C5 177.2(3)
W1B N4 C4 C5 -2.5(6)
W1A N4 C4 C5 1.5(4)
N8 C5 C4 N7 172.3(4)
C6 C5 C4 N7 -6.7(7)
N8 C5 C4 N4 -4.5(5)
C6 C5 C4 N4 176.4(4)
C7 C8 C9 N8 -0.8(6)
C5 N8 C9 C8 -0.4(6)
W1A N8 C9 C8 175.5(3)
N2 C2 W1B N4 1.7(14)
N2 C2 W1B C1 -100.4(13)
N2 C2 W1B C3 94.8(13)
N2 C2 W1B O1 176.3(12)
